data_4320388
loop_
_publ_author_name
'Oscar Castillo'
'Antonio Luque'
'Pascual Rom\'an'
'Francesc Lloret'
'Miguel Julve'

_publ_contact_author
;
Antonio Luque. Departamento de Quimica Inorganica. Facultad de Ciencias
Universidad del Pais Vasco,  Apdo. 644, E-48080 Bilbao, Spain
;
_publ_contact_author_email qipluara@lg.ehu.es
_publ_contact_author_fax '+34-94-464 85 00'
_publ_contact_author_phone '+34-946 012 701'
_publ_section_title
;
 Syntheses, Crystal Structures, and Magnetic Properties of One-Dimensional
 Oxalato-Bridged Co(II), Ni(II), and Cu(II) Complexes withn-Aminopyridine
 (n= 2-4) as Terminal Ligand
;
_journal_name_full 'Inorganic Chemistry'
_journal_page_first 5526
_journal_page_last 5535
_journal_paper_doi 10.1021/ic0103401
_journal_volume 40
_journal_year 2001
_chemical_compound_source 'aqueous synthesis'
_chemical_formula_structural '[Ni(C2O4)(C5H6N2)2]'
_chemical_formula_sum 'C12 H12 N4 Ni O4'
_chemical_formula_weight 334.97
_chemical_name_systematic
;
catena-(mu-oxalato)-bis(4-aminopyridine)-nickel(II)
;
_space_group_IT_number 70
_symmetry_cell_setting orthorhombic
_symmetry_space_group_name_Hall '-F 2uv 2vw'
_symmetry_space_group_name_H-M 'F d d d :2'
_atom_sites_solution_hydrogens difmap
_atom_sites_solution_primary direct
_atom_sites_solution_secondary difmap
_audit_creation_date 12-apr-01
_audit_creation_method SHELXL
_cell_angle_alpha 90
_cell_angle_beta 90
_cell_angle_gamma 90
_cell_formula_units_Z 8
_cell_length_a 5.342(1)
_cell_length_b 17.078(3)
_cell_length_c 29.469(4)
_cell_measurement_reflns_used 25
_cell_measurement_temperature 293(2)
_cell_measurement_theta_max 13.43
_cell_measurement_theta_min 4.78
_cell_volume 2688.5(8)
_computing_cell_refinement 'local programs'
_computing_data_collection ' CAD4 Express (Enraf Nonius, 1994)'
_computing_data_reduction 'XCAD4 (Harms & Wocadlo, 1995)'
_computing_molecular_graphics 'PLATON (Spek, 1990)'
_computing_structure_refinement 'SHELXL-93 (Sheldrick, 1993)'
_computing_structure_solution 'DIRDIF-92 (Beurskens, 1992)'
_diffrn_ambient_temperature 293(2)
_diffrn_measurement_device 'Enraf Nonius CAD4 diffractometer'
_diffrn_measurement_method '\w/2\q mode'
_diffrn_radiation_monochromator graphite
_diffrn_radiation_source 'x-ray tube'
_diffrn_radiation_type MoK\a
_diffrn_radiation_wavelength 0.71069
_diffrn_reflns_av_sigmaI/netI 0.1824
_diffrn_reflns_limit_h_max 7
_diffrn_reflns_limit_h_min 0
_diffrn_reflns_limit_k_max 24
_diffrn_reflns_limit_k_min 0
_diffrn_reflns_limit_l_max 41
_diffrn_reflns_limit_l_min 0
_diffrn_reflns_number 1132
_diffrn_reflns_theta_max 29.96
_diffrn_reflns_theta_min 2.76
_diffrn_standards_decay_% 1
_diffrn_standards_interval_count 100
_diffrn_standards_interval_time 60
_diffrn_standards_number 2
_exptl_absorpt_coefficient_mu 1.47
_exptl_absorpt_correction_type none
_exptl_crystal_colour 'light blue'
_exptl_crystal_density_diffrn 1.655
_exptl_crystal_density_meas 1.64(1)
_exptl_crystal_density_method flotation
_exptl_crystal_description prismatic
_exptl_crystal_F_000 1376
_exptl_crystal_size_max 0.16
_exptl_crystal_size_mid 0.12
_exptl_crystal_size_min 0.10
_refine_diff_density_max 0.655
_refine_diff_density_min -0.753
_refine_diff_density_rms 0.128
_refine_ls_extinction_method None
_refine_ls_goodness_of_fit_all 0.856
_refine_ls_goodness_of_fit_gt 1.168
_refine_ls_hydrogen_treatment noref
_refine_ls_matrix_type full
_refine_ls_number_parameters 51
_refine_ls_number_reflns 986
_refine_ls_number_restraints 0
_refine_ls_restrained_S_all 0.856
_refine_ls_restrained_S_gt 1.168
_refine_ls_R_factor_all 0.2371
_refine_ls_R_factor_gt 0.0636
_refine_ls_shift/esd_mean 0.001
_refine_ls_shift/su_max 0.009
_refine_ls_structure_factor_coef Fsqd
_refine_ls_weighting_details 'w=1/[\s^2^(Fo^2^)+(0.0659P)^2^+0.0000P] where P=(Fo^2^+2Fc^2^)/3'
_refine_ls_weighting_scheme calc
_refine_ls_wR_factor_all 0.1899
_refine_ls_wR_factor_gt 0.1545
_reflns_number_gt 380
_reflns_number_total 986
_reflns_threshold_expression I>2sigma(I)
_cod_data_source_file ic0103401_6.cif
_cod_data_source_block compound8
_cod_original_sg_symbol_H-M 'F d d d'
_cod_database_code 4320388

loop_
_symmetry_equiv_pos_as_xyz
'x, y, z'
'-x+1/4, -y+1/4, z'
'x, -y+1/4, -z+1/4'
'-x+1/4, y, -z+1/4'
'x, y+1/2, z+1/2'
'-x+1/4, -y+3/4, z+1/2'
'x, -y+3/4, -z+3/4'
'-x+1/4, y+1/2, -z+3/4'
'x+1/2, y, z+1/2'
'-x+3/4, -y+1/4, z+1/2'
'x+1/2, -y+1/4, -z+3/4'
'-x+3/4, y, -z+3/4'
'x+1/2, y+1/2, z'
'-x+3/4, -y+3/4, z'
'x+1/2, -y+3/4, -z+1/4'
'-x+3/4, y+1/2, -z+1/4'
'-x, -y, -z'
'x-1/4, y-1/4, -z'
'-x, y-1/4, z-1/4'
'x-1/4, -y, z-1/4'
'-x, -y+1/2, -z+1/2'
'x-1/4, y+1/4, -z+1/2'
'-x, y+1/4, z+1/4'
'x-1/4, -y+1/2, z+1/4'
'-x+1/2, -y, -z+1/2'
'x+1/4, y-1/4, -z+1/2'
'-x+1/2, y-1/4, z+1/4'
'x+1/4, -y, z+1/4'
'-x+1/2, -y+1/2, -z'
'x+1/4, y+1/4, -z'
'-x+1/2, y+1/4, z-1/4'
'x+1/4, -y+1/2, z-1/4'

loop_
_atom_site_label
_atom_site_type_symbol
_atom_site_fract_x
_atom_site_fract_y
_atom_site_fract_z
_atom_site_U_iso_or_equiv
_atom_site_adp_type
_atom_site_occupancy
_atom_site_calc_flag
_atom_site_refinement_flags
_atom_site_disorder_group
Ni1 Ni 0.125 0.125 0.125 0.0370(6) Uani 1 d S .
O1 O 0.4176(6) 0.0459(2) 0.1257(2) 0.0414(10) Uani 1 d . .
C1 C 0.625 0.0793(4) 0.125 0.0259(14) Uani 1 d S .
N11 N 0.125 0.125 0.0538(3) 0.051(2) Uani 1 d S .
C12 C 0.224(3) 0.0703(6) 0.0306(4) 0.135(6) Uani 1 d . .
C13 C 0.227(3) 0.0676(7) -0.0163(3) 0.133(5) Uani 1 d . .
C14 C 0.125 0.125 -0.0415(4) 0.077(4) Uani 1 d S .
N17 N 0.125 0.125 -0.0873(3) 0.106(4) Uani 1 d S .
H12 H 0.2973 0.0158 0.0462 0.05 Uiso 1 d . .
H13 H 0.313 0.0168 -0.0322 0.05 Uiso 1 d . .
H17 H 0.1882 0.0885 -0.1043 0.05 Uiso 1 d . .

loop_
_atom_site_aniso_label
_atom_site_aniso_U_11
_atom_site_aniso_U_22
_atom_site_aniso_U_33
_atom_site_aniso_U_23
_atom_site_aniso_U_13
_atom_site_aniso_U_12
Ni1 0.0199(7) 0.0365(9) 0.0546(12) 0 0 0
O1 0.029(2) 0.031(2) 0.064(2) -0.006(2) -0.003(3) -0.0031(15)
C1 0.019(3) 0.038(4) 0.021(4) 0 0.001(4) 0
N11 0.064(5) 0.031(4) 0.057(5) 0 0 -0.013(5)
C12 0.140(17) 0.098(7) 0.068(6) -0.034(5) -0.059(8) 0.085(9)
C13 0.134(15) 0.109(7) 0.057(6) -0.041(5) -0.047(8) 0.079(9)
C14 0.125(11) 0.049(6) 0.056(7) 0 0 -0.011(9)
N17 0.172(12) 0.104(8) 0.043(5) 0 0 0.038(10)

loop_
_atom_type_symbol
_atom_type_description
_atom_type_scat_dispersion_real
_atom_type_scat_dispersion_imag
_atom_type_scat_source
O O 0.0106 0.0060 'International Tables Vol C Tables 4.2.6.8 and 6.1.1.4'
N N 0.0061 0.0033 'International Tables Vol C Tables 4.2.6.8 and 6.1.1.4'
Ni Ni 0.3393 1.1124 'International Tables Vol C Tables 4.2.6.8 and 6.1.1.4'
H H 0.0000 0.0000 'International Tables Vol C Tables 4.2.6.8 and 6.1.1.4'
C C 0.0033 0.0016 'International Tables Vol C Tables 4.2.6.8 and 6.1.1.4'

loop_
_geom_angle_atom_site_label_1
_geom_angle_atom_site_label_2
_geom_angle_atom_site_label_3
_geom_angle
_geom_angle_site_symmetry_1
_geom_angle_site_symmetry_3
_geom_angle_publ_flag
O1 Ni1 O1 98.4(2) . 4_555 ?
O1 Ni1 O1 81.6(2) . 3_555 ?
O1 Ni1 O1 178.9(3) 4_555 3_555 ?
O1 Ni1 O1 178.9(3) . 2_555 ?
O1 Ni1 O1 81.6(2) 4_555 2_555 ?
O1 Ni1 O1 98.4(2) 3_555 2_555 ?
O1 Ni1 N11 89.5(1) . 3_555 ?
O1 Ni1 N11 90.6(1) 4_555 3_555 ?
O1 Ni1 N11 90.6(1) 3_555 3_555 ?
O1 Ni1 N11 89.5(1) 2_555 3_555 ?
O1 Ni1 N11 90.6(1) . . ?
O1 Ni1 N11 89.5(1) 4_555 . ?
O1 Ni1 N11 89.5(1) 3_555 . ?
O1 Ni1 N11 90.6(1) 2_555 . ?
N11 Ni1 N11 180 3_555 . ?
C1 O1 Ni1 112.0(3) . . ?
O1 C1 O1 125.6(6) 4_655 . ?
O1 C1 C1 117.2(3) 4_655 2_655 ?
O1 C1 C1 117.2(3) . 2_655 ?
C12 N11 C12 115.0(12) 2_555 . ?
C12 N11 Ni1 122.5(6) 2_555 . ?
C12 N11 Ni1 122.5(6) . . ?
N11 C12 C13 124.6(10) . . ?
C14 C13 C12 121.4(9) . . ?
C13 C14 C13 113.0(11) 2_555 . ?
C13 C14 N17 123.5(6) 2_555 . ?
C13 C14 N17 123.5(6) . . ?

loop_
_geom_bond_atom_site_label_1
_geom_bond_atom_site_label_2
_geom_bond_distance
_geom_bond_site_symmetry_2
_geom_bond_publ_flag
Ni1 O1 2.066(3) . ?
Ni1 O1 2.066(3) 4_555 ?
Ni1 O1 2.066(3) 3_555 ?
Ni1 O1 2.066(3) 2_555 ?
Ni1 N11 2.099(8) 3_555 ?
Ni1 N11 2.099(8) . ?
O1 C1 1.246(5) . ?
C1 O1 1.246(5) 4_655 ?
C1 C1 1.562(14) 2_655 ?
N11 C12 1.272(10) 2_555 ?
N11 C12 1.272(10) . ?
C12 C13 1.381(14) . ?
C13 C14 1.347(12) . ?
C14 C13 1.347(12) 2 ?
C14 N17 1.349(13) . ?

loop_
_geom_hbond_atom_site_label_D
_geom_hbond_atom_site_label_H
_geom_hbond_atom_site_label_A
_geom_hbond_distance_DH
_geom_hbond_distance_HA
_geom_hbond_distance_DA
_geom_hbond_angle_DHA
_geom_hbond_site_symmetry_A
_geom_hbond_publ_flag
N17 H17 O1 0.87 2.37 3.124(5) 145 20_555 ?
